data_7012321
loop_
_publ_author_name
'Vagedes, Dominik'
'Erker, Gerhard'
'Kehr, Gerald'
'Bergander, Klaus'
'Kataeva, Olga'
'Fr\"ohlich, Roland'
'Grimme, Stefan'
'M\"uck-Lichtenfeld, Christian'

_publ_section_title
;
 Tris(pentafluorophenyl)borane adducts of substituted imidazoles:
 conformational features and chemical behavior upon deprotonation
;
_journal_issue 7
_journal_name_full 'Dalton Transactions'
_journal_page_first 1337
_journal_paper_doi 10.1039/b210030b
_journal_year 2003
_chemical_formula_sum 'C26 H8 B F15 N2'
_chemical_formula_weight 644.15
_space_group_IT_number 14
_symmetry_cell_setting monoclinic
_symmetry_space_group_name_Hall '-P 2yn'
_symmetry_space_group_name_H-M 'P 1 21/n 1'
_atom_sites_solution_hydrogens geom
_atom_sites_solution_primary direct
_atom_sites_solution_secondary difmap
_audit_creation_method SHELXL-97
_cell_angle_alpha 90.00
_cell_angle_beta 100.61(1)
_cell_angle_gamma 90.00
_cell_formula_units_Z 4
_cell_length_a 9.949(1)
_cell_length_b 15.245(1)
_cell_length_c 16.698(1)
_cell_measurement_temperature 198(2)
_cell_volume 2489.3(3)
_computing_cell_refinement 'Collect (Nonius B.V., 1998)'
_computing_data_collection 'Collect (Nonius B.V., 1998)'
_computing_data_reduction 'Denzo-SMN (Otwinowski & Minor, 1997)'
_computing_molecular_graphics 'SCHAKAL (Keller, 1997)'
_computing_publication_material 'SHELXL-97 (Sheldrick, 1997)'
_computing_structure_refinement 'SHELXL-97 (Sheldrick, 1997)'
_computing_structure_solution 'SHELXS-97 (Sheldrick, 1990)'
_diffrn_ambient_temperature 198(2)
_diffrn_measured_fraction_theta_full 0.995
_diffrn_measured_fraction_theta_max 0.995
_diffrn_measurement_device_type 'Nonius KappaCCD'
_diffrn_measurement_method '\w and \f scans'
_diffrn_radiation_monochromator graphite
_diffrn_radiation_source 'rotating anode Nonius FR591'
_diffrn_radiation_type MoK\a
_diffrn_radiation_wavelength 0.71073
_diffrn_reflns_av_R_equivalents 0.0532
_diffrn_reflns_av_sigmaI/netI 0.0574
_diffrn_reflns_limit_h_max 13
_diffrn_reflns_limit_h_min -8
_diffrn_reflns_limit_k_max 18
_diffrn_reflns_limit_k_min -20
_diffrn_reflns_limit_l_max 21
_diffrn_reflns_limit_l_min -19
_diffrn_reflns_number 15549
_diffrn_reflns_theta_full 27.90
_diffrn_reflns_theta_max 27.90
_diffrn_reflns_theta_min 1.82
_exptl_absorpt_coefficient_mu 0.180
_exptl_absorpt_correction_T_max 0.9648
_exptl_absorpt_correction_T_min 0.8995
_exptl_absorpt_correction_type 'SORTAV (Blessing, 1995 & 1997)'
_exptl_crystal_colour colourless
_exptl_crystal_density_diffrn 1.719
_exptl_crystal_density_method 'not measured'
_exptl_crystal_description plate
_exptl_crystal_F_000 1272
_exptl_crystal_size_max 0.60
_exptl_crystal_size_mid 0.50
_exptl_crystal_size_min 0.20
_refine_diff_density_max 0.308
_refine_diff_density_min -0.241
_refine_diff_density_rms 0.049
_refine_ls_extinction_method none
_refine_ls_goodness_of_fit_ref 1.012
_refine_ls_hydrogen_treatment 'refined as riding atoms'
_refine_ls_matrix_type full
_refine_ls_number_parameters 398
_refine_ls_number_reflns 5909
_refine_ls_number_restraints 0
_refine_ls_restrained_S_all 1.012
_refine_ls_R_factor_all 0.0921
_refine_ls_R_factor_gt 0.0499
_refine_ls_shift/su_max 0.000
_refine_ls_shift/su_mean 0.000
_refine_ls_structure_factor_coef Fsqd
_refine_ls_weighting_details 'calc w=1/[\s^2^(Fo^2^)+(0.0508P)^2^+0.9996P] where P=(Fo^2^+2Fc^2^)/3'
_refine_ls_weighting_scheme calc
_refine_ls_wR_factor_gt 0.1128
_refine_ls_wR_factor_ref 0.1311
_reflns_number_gt 3742
_reflns_number_total 5909
_reflns_threshold_expression >2sigma(I)
_cod_data_source_file b210030b.txt
_cod_data_source_block erk1480
_cod_original_sg_symbol_H-M P21/n
_cod_database_code 7012321

loop_
_symmetry_equiv_pos_as_xyz
'x, y, z'
'-x+1/2, y+1/2, -z+1/2'
'-x, -y, -z'
'x-1/2, -y-1/2, z-1/2'

loop_
_atom_site_label
_atom_site_type_symbol
_atom_site_fract_x
_atom_site_fract_y
_atom_site_fract_z
_atom_site_U_iso_or_equiv
_atom_site_adp_type
_atom_site_occupancy
_atom_site_symmetry_multiplicity
_atom_site_calc_flag
_atom_site_refinement_flags
_atom_site_disorder_assembly
_atom_site_disorder_group
N1 N -0.00237(16) 0.83796(11) 0.16210(10) 0.0299(4) Uani 1 1 d . . .
C2 C 0.0656(2) 0.89264(14) 0.12251(12) 0.0339(5) Uani 1 1 d . . .
H2 H 0.1050 0.9462 0.1446 0.041 Uiso 1 1 calc R . .
N3 N 0.07232(18) 0.86359(12) 0.04779(10) 0.0376(4) Uani 1 1 d . . .
C4 C 0.0041(2) 0.78411(14) 0.03701(12) 0.0355(5) Uani 1 1 d . . .
C5 C -0.0444(2) 0.76799(14) 0.10884(12) 0.0314(4) Uani 1 1 d . . .
C6 C -0.0182(2) 0.72632(17) -0.02885(14) 0.0480(6) Uani 1 1 d . . .
H6 H 0.0150 0.7380 -0.0776 0.058 Uiso 1 1 calc R . .
C7 C -0.0906(3) 0.65184(18) -0.01946(15) 0.0549(7) Uani 1 1 d . . .
H7 H -0.1083 0.6107 -0.0629 0.066 Uiso 1 1 calc R . .
C8 C -0.1392(3) 0.63467(17) 0.05247(15) 0.0507(6) Uani 1 1 d . . .
H8 H -0.1890 0.5822 0.0565 0.061 Uiso 1 1 calc R . .
C9 C -0.1171(2) 0.69161(15) 0.11763(14) 0.0409(5) Uani 1 1 d . . .
H9 H -0.1500 0.6793 0.1664 0.049 Uiso 1 1 calc R . .
C10 C 0.1438(3) 0.90495(19) -0.01150(15) 0.0569(7) Uani 1 1 d . . .
H10A H 0.1781 0.9626 0.0088 0.085 Uiso 1 1 calc R . .
H10B H 0.0805 0.9121 -0.0635 0.085 Uiso 1 1 calc R . .
H10C H 0.2207 0.8679 -0.0195 0.085 Uiso 1 1 calc R . .
B B -0.0417(2) 0.85022(15) 0.25014(13) 0.0307(5) Uani 1 1 d . . .
C11 C 0.0264(2) 0.77189(13) 0.31196(12) 0.0316(4) Uani 1 1 d . . .
C12 C -0.0091(2) 0.76654(14) 0.38843(13) 0.0363(5) Uani 1 1 d . . .
F12 F -0.10574(14) 0.82178(9) 0.40727(7) 0.0480(4) Uani 1 1 d . . .
C13 C 0.0477(3) 0.70858(15) 0.44840(13) 0.0428(6) Uani 1 1 d . . .
F13 F 0.00216(18) 0.70417(9) 0.51904(8) 0.0634(4) Uani 1 1 d . . .
C14 C 0.1501(3) 0.65361(14) 0.43402(13) 0.0435(6) Uani 1 1 d . . .
F14 F 0.20866(17) 0.59697(9) 0.49181(8) 0.0621(4) Uani 1 1 d . . .
C15 C 0.1915(2) 0.65677(14) 0.36022(14) 0.0393(5) Uani 1 1 d . . .
F15 F 0.29247(14) 0.60269(9) 0.34625(8) 0.0549(4) Uani 1 1 d . . .
C16 C 0.1295(2) 0.71448(13) 0.30119(12) 0.0325(5) Uani 1 1 d . . .
F16 F 0.17908(12) 0.71374(8) 0.23106(7) 0.0410(3) Uani 1 1 d . . .
C21 C -0.2100(2) 0.85302(14) 0.22892(12) 0.0350(5) Uani 1 1 d . . .
C22 C -0.2726(2) 0.92089(17) 0.18086(13) 0.0436(6) Uani 1 1 d . . .
F22 F -0.19375(15) 0.98463(9) 0.15601(8) 0.0540(4) Uani 1 1 d . . .
C23 C -0.4112(3) 0.9296(2) 0.15546(14) 0.0594(8) Uani 1 1 d . . .
F23 F -0.46355(18) 0.99670(15) 0.10774(10) 0.0927(7) Uani 1 1 d . . .
C24 C -0.4969(3) 0.8669(3) 0.17784(16) 0.0708(10) Uani 1 1 d . . .
F24 F -0.63179(15) 0.87189(18) 0.14987(10) 0.1095(9) Uani 1 1 d . . .
C25 C -0.4419(3) 0.7987(2) 0.22525(16) 0.0601(8) Uani 1 1 d . . .
F25 F -0.52336(16) 0.73588(15) 0.24721(11) 0.0909(7) Uani 1 1 d . . .
C26 C -0.3020(2) 0.79220(17) 0.24852(14) 0.0439(6) Uani 1 1 d . . .
F26 F -0.25766(15) 0.71911(10) 0.29163(9) 0.0573(4) Uani 1 1 d . . .
C31 C 0.0259(2) 0.94112(13) 0.29392(12) 0.0319(4) Uani 1 1 d . . .
C32 C -0.0421(2) 1.00486(15) 0.33059(13) 0.0389(5) Uani 1 1 d . . .
F32 F -0.17846(13) 1.00030(9) 0.32838(9) 0.0520(4) Uani 1 1 d . . .
C33 C 0.0214(3) 1.07584(16) 0.37247(15) 0.0474(6) Uani 1 1 d . . .
F33 F -0.05313(17) 1.13522(10) 0.40475(11) 0.0724(5) Uani 1 1 d . . .
C34 C 0.1595(3) 1.08749(15) 0.38001(14) 0.0471(6) Uani 1 1 d . . .
F34 F 0.22153(17) 1.15730(10) 0.41957(10) 0.0669(4) Uani 1 1 d . . .
C35 C 0.2332(2) 1.02594(15) 0.34617(13) 0.0402(5) Uani 1 1 d . . .
F35 F 0.36924(14) 1.03468(9) 0.35281(9) 0.0543(4) Uani 1 1 d . . .
C36 C 0.1661(2) 0.95515(14) 0.30615(12) 0.0333(5) Uani 1 1 d . . .
F36 F 0.24684(12) 0.89542(8) 0.27746(7) 0.0418(3) Uani 1 1 d . . .

loop_
_atom_site_aniso_label
_atom_site_aniso_U_11
_atom_site_aniso_U_22
_atom_site_aniso_U_33
_atom_site_aniso_U_23
_atom_site_aniso_U_13
_atom_site_aniso_U_12
N1 0.0274(9) 0.0322(9) 0.0302(8) 0.0015(7) 0.0052(7) 0.0000(7)
C2 0.0300(11) 0.0378(12) 0.0336(11) 0.0041(10) 0.0050(8) 0.0006(9)
N3 0.0361(10) 0.0471(11) 0.0305(9) 0.0036(8) 0.0086(7) -0.0027(8)
C4 0.0304(11) 0.0431(12) 0.0319(11) 0.0016(10) 0.0026(8) 0.0017(10)
C5 0.0257(10) 0.0365(11) 0.0307(10) -0.0029(9) 0.0017(8) 0.0007(9)
C6 0.0470(14) 0.0645(16) 0.0324(11) -0.0089(12) 0.0066(10) -0.0003(13)
C7 0.0532(16) 0.0626(17) 0.0468(14) -0.0238(13) 0.0035(12) -0.0051(13)
C8 0.0485(15) 0.0473(14) 0.0557(15) -0.0129(12) 0.0079(12) -0.0100(12)
C9 0.0352(12) 0.0428(13) 0.0450(13) -0.0035(11) 0.0083(10) -0.0043(10)
C10 0.0624(17) 0.0717(18) 0.0416(14) 0.0095(13) 0.0224(12) -0.0125(14)
B 0.0296(12) 0.0336(12) 0.0296(11) 0.0002(10) 0.0072(9) -0.0004(10)
C11 0.0320(11) 0.0303(11) 0.0317(10) -0.0018(9) 0.0040(8) -0.0040(9)
C12 0.0406(12) 0.0332(11) 0.0361(11) -0.0025(9) 0.0094(9) 0.0016(10)
F12 0.0618(9) 0.0469(8) 0.0399(7) 0.0002(6) 0.0215(6) 0.0110(7)
C13 0.0645(16) 0.0348(12) 0.0299(11) 0.0000(10) 0.0109(10) -0.0019(11)
F13 0.1112(13) 0.0495(8) 0.0341(7) 0.0069(6) 0.0251(8) 0.0094(8)
C14 0.0609(16) 0.0313(12) 0.0338(12) 0.0049(10) -0.0029(11) 0.0024(11)
F14 0.0919(12) 0.0447(8) 0.0444(8) 0.0127(7) -0.0014(7) 0.0145(8)
C15 0.0377(12) 0.0303(11) 0.0475(13) -0.0016(10) 0.0016(10) 0.0059(9)
F15 0.0527(9) 0.0482(8) 0.0619(9) 0.0048(7) 0.0058(7) 0.0201(7)
C16 0.0310(11) 0.0329(11) 0.0331(11) -0.0017(9) 0.0046(8) -0.0017(9)
F16 0.0364(7) 0.0479(7) 0.0410(7) 0.0020(6) 0.0133(5) 0.0089(6)
C21 0.0318(11) 0.0434(12) 0.0302(10) -0.0072(9) 0.0068(8) -0.0020(10)
C22 0.0388(13) 0.0593(15) 0.0325(11) -0.0031(11) 0.0063(9) 0.0121(12)
F22 0.0601(9) 0.0530(8) 0.0490(8) 0.0136(7) 0.0101(7) 0.0159(7)
C23 0.0437(15) 0.098(2) 0.0341(12) -0.0083(14) -0.0003(11) 0.0316(16)
F23 0.0739(12) 0.1396(18) 0.0593(10) 0.0080(11) -0.0019(9) 0.0649(12)
C24 0.0259(13) 0.148(3) 0.0377(14) -0.0303(18) 0.0038(11) 0.0099(17)
F24 0.0254(8) 0.240(3) 0.0614(10) -0.0388(14) 0.0035(7) 0.0195(12)
C25 0.0335(14) 0.104(2) 0.0458(14) -0.0291(16) 0.0161(11) -0.0226(15)
F25 0.0508(10) 0.1470(18) 0.0830(12) -0.0414(12) 0.0332(9) -0.0503(11)
C26 0.0366(13) 0.0560(15) 0.0408(12) -0.0111(12) 0.0117(10) -0.0072(11)
F26 0.0561(9) 0.0543(9) 0.0660(9) -0.0027(8) 0.0230(7) -0.0193(7)
C31 0.0329(11) 0.0329(11) 0.0299(10) 0.0037(9) 0.0058(8) 0.0007(9)
C32 0.0359(13) 0.0388(12) 0.0426(12) -0.0031(10) 0.0087(9) 0.0008(10)
F32 0.0379(8) 0.0535(8) 0.0672(9) -0.0202(7) 0.0162(6) 0.0022(6)
C33 0.0522(15) 0.0374(13) 0.0539(14) -0.0127(11) 0.0131(12) 0.0017(11)
F33 0.0702(11) 0.0544(9) 0.0956(12) -0.0383(9) 0.0230(9) 0.0002(8)
C34 0.0564(16) 0.0376(13) 0.0450(13) -0.0080(11) 0.0033(11) -0.0116(11)
F34 0.0707(11) 0.0525(9) 0.0752(10) -0.0239(8) 0.0075(8) -0.0228(8)
C35 0.0351(12) 0.0444(13) 0.0386(12) 0.0044(10) 0.0007(9) -0.0091(10)
F35 0.0372(8) 0.0565(9) 0.0658(9) 0.0001(7) 0.0006(6) -0.0140(6)
C36 0.0338(11) 0.0343(11) 0.0319(10) 0.0009(9) 0.0065(8) 0.0014(9)
F36 0.0310(7) 0.0484(7) 0.0461(7) -0.0048(6) 0.0072(5) 0.0016(6)

loop_
_atom_type_symbol
_atom_type_description
_atom_type_scat_dispersion_real
_atom_type_scat_dispersion_imag
_atom_type_scat_source
C C 0.0033 0.0016 'International Tables Vol C Tables 4.2.6.8 and 6.1.1.4'
H H 0.0000 0.0000 'International Tables Vol C Tables 4.2.6.8 and 6.1.1.4'
B B 0.0013 0.0007 'International Tables Vol C Tables 4.2.6.8 and 6.1.1.4'
N N 0.0061 0.0033 'International Tables Vol C Tables 4.2.6.8 and 6.1.1.4'
F F 0.0171 0.0103 'International Tables Vol C Tables 4.2.6.8 and 6.1.1.4'

loop_
_geom_angle_atom_site_label_1
_geom_angle_atom_site_label_2
_geom_angle_atom_site_label_3
_geom_angle
_geom_angle_site_symmetry_1
_geom_angle_site_symmetry_3
_geom_angle_publ_flag
C2 N1 C5 106.39(16) . . ?
C2 N1 B 128.22(17) . . ?
C5 N1 B 125.23(16) . . ?
N1 C2 N3 112.03(19) . . ?
C2 N3 C4 107.68(17) . . ?
C2 N3 C10 127.0(2) . . ?
C4 N3 C10 125.22(19) . . ?
N3 C4 C6 131.2(2) . . ?
N3 C4 C5 106.34(18) . . ?
C6 C4 C5 122.5(2) . . ?
C9 C5 C4 120.44(19) . . ?
C9 C5 N1 131.99(19) . . ?
C4 C5 N1 107.55(18) . . ?
C7 C6 C4 116.4(2) . . ?
C6 C7 C8 121.7(2) . . ?
C9 C8 C7 122.0(2) . . ?
C8 C9 C5 117.0(2) . . ?
N1 B C11 110.51(16) . . ?
N1 B C21 102.48(15) . . ?
C11 B C21 116.10(17) . . ?
N1 B C31 110.87(16) . . ?
C11 B C31 104.18(16) . . ?
C21 B C31 112.86(17) . . ?
C16 C11 C12 113.73(19) . . ?
C16 C11 B 127.45(18) . . ?
C12 C11 B 118.39(18) . . ?
F12 C12 C13 116.31(18) . . ?
F12 C12 C11 119.19(18) . . ?
C13 C12 C11 124.5(2) . . ?
F13 C13 C14 120.3(2) . . ?
F13 C13 C12 120.8(2) . . ?
C14 C13 C12 118.9(2) . . ?
F14 C14 C15 120.4(2) . . ?
F14 C14 C13 120.2(2) . . ?
C15 C14 C13 119.4(2) . . ?
F15 C15 C14 119.30(19) . . ?
F15 C15 C16 120.91(19) . . ?
C14 C15 C16 119.8(2) . . ?
F16 C16 C15 115.33(18) . . ?
F16 C16 C11 120.98(18) . . ?
C15 C16 C11 123.66(19) . . ?
C26 C21 C22 113.0(2) . . ?
C26 C21 B 128.5(2) . . ?
C22 C21 B 118.37(19) . . ?
F22 C22 C23 116.1(2) . . ?
F22 C22 C21 119.1(2) . . ?
C23 C22 C21 124.8(3) . . ?
F23 C23 C22 121.0(3) . . ?
F23 C23 C24 119.9(3) . . ?
C22 C23 C24 119.1(3) . . ?
F24 C24 C25 121.0(3) . . ?
F24 C24 C23 119.8(3) . . ?
C25 C24 C23 119.1(2) . . ?
F25 C25 C24 120.3(3) . . ?
F25 C25 C26 119.9(3) . . ?
C24 C25 C26 119.8(3) . . ?
F26 C26 C25 115.0(2) . . ?
F26 C26 C21 120.8(2) . . ?
C25 C26 C21 124.3(3) . . ?
C36 C31 C32 112.64(19) . . ?
C36 C31 B 120.70(18) . . ?
C32 C31 B 126.21(19) . . ?
F32 C32 C33 114.71(19) . . ?
F32 C32 C31 121.31(19) . . ?
C33 C32 C31 124.0(2) . . ?
F33 C33 C34 119.6(2) . . ?
F33 C33 C32 119.9(2) . . ?
C34 C33 C32 120.5(2) . . ?
F34 C34 C33 120.8(2) . . ?
F34 C34 C35 120.8(2) . . ?
C33 C34 C35 118.5(2) . . ?
F35 C35 C34 120.2(2) . . ?
F35 C35 C36 120.6(2) . . ?
C34 C35 C36 119.1(2) . . ?
F36 C36 C35 115.56(19) . . ?
F36 C36 C31 119.21(18) . . ?
C35 C36 C31 125.2(2) . . ?

loop_
_geom_bond_atom_site_label_1
_geom_bond_atom_site_label_2
_geom_bond_distance
_geom_bond_site_symmetry_2
_geom_bond_publ_flag
N1 C2 1.324(3) . ?
N1 C5 1.402(3) . ?
N1 B 1.600(3) . ?
C2 N3 1.337(3) . ?
N3 C4 1.384(3) . ?
N3 C10 1.464(3) . ?
C4 C6 1.395(3) . ?
C4 C5 1.395(3) . ?
C5 C9 1.393(3) . ?
C6 C7 1.369(4) . ?
C7 C8 1.400(4) . ?
C8 C9 1.378(3) . ?
B C11 1.641(3) . ?
B C21 1.647(3) . ?
B C31 1.651(3) . ?
C11 C16 1.385(3) . ?
C11 C12 1.389(3) . ?
C12 F12 1.358(2) . ?
C12 C13 1.377(3) . ?
C13 F13 1.341(2) . ?
C13 C14 1.374(3) . ?
C14 F14 1.345(2) . ?
C14 C15 1.370(3) . ?
C15 F15 1.353(2) . ?
C15 C16 1.379(3) . ?
C16 F16 1.351(2) . ?
C21 C26 1.384(3) . ?
C21 C22 1.385(3) . ?
C22 F22 1.361(3) . ?
C22 C23 1.373(3) . ?
C23 F23 1.342(3) . ?
C23 C24 1.377(5) . ?
C24 F24 1.340(3) . ?
C24 C25 1.359(5) . ?
C25 F25 1.348(3) . ?
C25 C26 1.378(3) . ?
C26 F26 1.356(3) . ?
C31 C36 1.389(3) . ?
C31 C32 1.389(3) . ?
C32 F32 1.352(2) . ?
C32 C33 1.377(3) . ?
C33 F33 1.344(3) . ?
C33 C34 1.368(4) . ?
C34 F34 1.341(3) . ?
C34 C35 1.375(3) . ?
C35 F35 1.344(3) . ?
C35 C36 1.376(3) . ?
C36 F36 1.359(2) . ?

loop_
_geom_torsion_atom_site_label_1
_geom_torsion_atom_site_label_2
_geom_torsion_atom_site_label_3
_geom_torsion_atom_site_label_4
_geom_torsion
_geom_torsion_site_symmetry_1
_geom_torsion_site_symmetry_2
_geom_torsion_site_symmetry_3
_geom_torsion_site_symmetry_4
_geom_torsion_publ_flag
C5 N1 C2 N3 -0.5(2) . . . . ?
B N1 C2 N3 -175.95(18) . . . . ?
N1 C2 N3 C4 0.0(2) . . . . ?
N1 C2 N3 C10 -177.3(2) . . . . ?
C2 N3 C4 C6 -179.4(2) . . . . ?
C10 N3 C4 C6 -2.1(4) . . . . ?
C2 N3 C4 C5 0.5(2) . . . . ?
C10 N3 C4 C5 177.9(2) . . . . ?
N3 C4 C5 C9 -179.33(19) . . . . ?
C6 C4 C5 C9 0.6(3) . . . . ?
N3 C4 C5 N1 -0.8(2) . . . . ?
C6 C4 C5 N1 179.1(2) . . . . ?
C2 N1 C5 C9 179.1(2) . . . . ?
B N1 C5 C9 -5.3(3) . . . . ?
C2 N1 C5 C4 0.8(2) . . . . ?
B N1 C5 C4 176.44(17) . . . . ?
N3 C4 C6 C7 179.7(2) . . . . ?
C5 C4 C6 C7 -0.2(3) . . . . ?
C4 C6 C7 C8 -0.1(4) . . . . ?
C6 C7 C8 C9 0.0(4) . . . . ?
C7 C8 C9 C5 0.4(4) . . . . ?
C4 C5 C9 C8 -0.7(3) . . . . ?
N1 C5 C9 C8 -178.8(2) . . . . ?
C2 N1 B C11 -119.8(2) . . . . ?
C5 N1 B C11 65.6(2) . . . . ?
C2 N1 B C21 115.9(2) . . . . ?
C5 N1 B C21 -58.7(2) . . . . ?
C2 N1 B C31 -4.8(3) . . . . ?
C5 N1 B C31 -179.42(17) . . . . ?
N1 B C11 C16 15.0(3) . . . . ?
C21 B C11 C16 131.1(2) . . . . ?
C31 B C11 C16 -104.1(2) . . . . ?
N1 B C11 C12 -173.06(18) . . . . ?
C21 B C11 C12 -56.9(2) . . . . ?
C31 B C11 C12 67.8(2) . . . . ?
C16 C11 C12 F12 177.71(18) . . . . ?
B C11 C12 F12 4.7(3) . . . . ?
C16 C11 C12 C13 -1.9(3) . . . . ?
B C11 C12 C13 -174.9(2) . . . . ?
F12 C12 C13 F13 4.2(3) . . . . ?
C11 C12 C13 F13 -176.2(2) . . . . ?
F12 C12 C13 C14 -177.3(2) . . . . ?
C11 C12 C13 C14 2.3(4) . . . . ?
F13 C13 C14 F14 -2.3(4) . . . . ?
C12 C13 C14 F14 179.2(2) . . . . ?
F13 C13 C14 C15 177.4(2) . . . . ?
C12 C13 C14 C15 -1.0(4) . . . . ?
F14 C14 C15 F15 -0.4(3) . . . . ?
C13 C14 C15 F15 179.9(2) . . . . ?
F14 C14 C15 C16 179.3(2) . . . . ?
C13 C14 C15 C16 -0.4(3) . . . . ?
F15 C15 C16 F16 -1.4(3) . . . . ?
C14 C15 C16 F16 178.91(19) . . . . ?
F15 C15 C16 C11 -179.50(19) . . . . ?
C14 C15 C16 C11 0.8(3) . . . . ?
C12 C11 C16 F16 -177.70(18) . . . . ?
B C11 C16 F16 -5.4(3) . . . . ?
C12 C11 C16 C15 0.3(3) . . . . ?
B C11 C16 C15 172.6(2) . . . . ?
N1 B C21 C26 112.2(2) . . . . ?
C11 B C21 C26 -8.3(3) . . . . ?
C31 B C21 C26 -128.5(2) . . . . ?
N1 B C21 C22 -63.2(2) . . . . ?
C11 B C21 C22 176.30(18) . . . . ?
C31 B C21 C22 56.1(2) . . . . ?
C26 C21 C22 F22 -178.96(18) . . . . ?
B C21 C22 F22 -2.9(3) . . . . ?
C26 C21 C22 C23 1.1(3) . . . . ?
B C21 C22 C23 177.1(2) . . . . ?
F22 C22 C23 F23 1.2(3) . . . . ?
C21 C22 C23 F23 -178.9(2) . . . . ?
F22 C22 C23 C24 179.4(2) . . . . ?
C21 C22 C23 C24 -0.6(4) . . . . ?
F23 C23 C24 F24 2.0(4) . . . . ?
C22 C23 C24 F24 -176.3(2) . . . . ?
F23 C23 C24 C25 179.1(2) . . . . ?
C22 C23 C24 C25 0.8(4) . . . . ?
F24 C24 C25 F25 -2.1(4) . . . . ?
C23 C24 C25 F25 -179.2(2) . . . . ?
F24 C24 C25 C26 175.6(2) . . . . ?
C23 C24 C25 C26 -1.5(4) . . . . ?
F25 C25 C26 F26 1.4(3) . . . . ?
C24 C25 C26 F26 -176.3(2) . . . . ?
F25 C25 C26 C21 179.8(2) . . . . ?
C24 C25 C26 C21 2.2(4) . . . . ?
C22 C21 C26 F26 176.51(19) . . . . ?
B C21 C26 F26 0.9(3) . . . . ?
C22 C21 C26 C25 -1.8(3) . . . . ?
B C21 C26 C25 -177.4(2) . . . . ?
N1 B C31 C36 -57.0(2) . . . . ?
C11 B C31 C36 61.9(2) . . . . ?
C21 B C31 C36 -171.32(17) . . . . ?
N1 B C31 C32 131.3(2) . . . . ?
C11 B C31 C32 -109.8(2) . . . . ?
C21 B C31 C32 17.0(3) . . . . ?
C36 C31 C32 F32 -177.12(19) . . . . ?
B C31 C32 F32 -4.8(3) . . . . ?
C36 C31 C32 C33 1.9(3) . . . . ?
B C31 C32 C33 174.1(2) . . . . ?
F32 C32 C33 F33 -2.2(3) . . . . ?
C31 C32 C33 F33 178.8(2) . . . . ?
F32 C32 C33 C34 179.2(2) . . . . ?
C31 C32 C33 C34 0.2(4) . . . . ?
F33 C33 C34 F34 0.3(4) . . . . ?
C32 C33 C34 F34 178.9(2) . . . . ?
F33 C33 C34 C35 -179.8(2) . . . . ?
C32 C33 C34 C35 -1.2(4) . . . . ?
F34 C34 C35 F35 0.5(3) . . . . ?
C33 C34 C35 F35 -179.5(2) . . . . ?
F34 C34 C35 C36 179.9(2) . . . . ?
C33 C34 C35 C36 0.0(3) . . . . ?
F35 C35 C36 F36 2.2(3) . . . . ?
C34 C35 C36 F36 -177.30(19) . . . . ?
F35 C35 C36 C31 -178.13(19) . . . . ?
C34 C35 C36 C31 2.4(3) . . . . ?
C32 C31 C36 F36 176.50(17) . . . . ?
B C31 C36 F36 3.8(3) . . . . ?
C32 C31 C36 C35 -3.2(3) . . . . ?
B C31 C36 C35 -175.95(19) . . . . ?
